data_1502669
loop_
_publ_author_name
'Tan, Caiping'
'Lai, Sensen'
'Wu, Shouhai'
'Hu, Sheng'
'Zhou, Lingjun'
'Chen, Yu'
'Wang, Minxu'
'Zhu, Yiping'
'Lian, Wu'
'Peng, Wenlie'
'Ji, Liangnian'
'Xu, Anlong'

_publ_section_title
;
 Nuclear permeable ruthenium(II) \b-carboline complexes induce autophagy
 to antagonize mitochondrial-mediated apoptosis.
;
_journal_issue 21
_journal_name_full 'Journal of medicinal chemistry'
_journal_page_first 7613
_journal_page_last 7624
_journal_paper_doi 10.1021/jm1009296
_journal_volume 53
_journal_year 2010
_chemical_formula_sum 'C37 H33 F12 N7 O2 P2 Ru'
_chemical_formula_weight 998.71
_chemical_name_systematic
; 
 ? 
;
_space_group_IT_number 14
_symmetry_cell_setting monoclinic
_symmetry_space_group_name_Hall '-P 2ybc'
_symmetry_space_group_name_H-M 'P 1 21/c 1'
_atom_sites_solution_hydrogens geom
_atom_sites_solution_primary direct
_atom_sites_solution_secondary difmap
_audit_creation_method SHELXL-97
_cell_angle_alpha 90.00
_cell_angle_beta 113.283(2)
_cell_angle_gamma 90.00
_cell_formula_units_Z 4
_cell_length_a 14.7560(14)
_cell_length_b 18.5156(17)
_cell_length_c 15.3421(14)
_cell_measurement_temperature 173(2)
_cell_measurement_theta_max 26.40
_cell_measurement_theta_min 2.077
_cell_volume 3850.4(6)
_computing_structure_refinement 'SHELXL-97 (Sheldrick, 1997)'
_computing_structure_solution 'SHELXS-97 (Sheldrick, 1990)'
_diffrn_ambient_temperature 173(2)
_diffrn_measured_fraction_theta_full 0.994
_diffrn_measured_fraction_theta_max 0.994
_diffrn_radiation_monochromator graphite
_diffrn_radiation_source 'fine-focus sealed tube'
_diffrn_radiation_type MoK\a
_diffrn_radiation_wavelength 0.71073
_diffrn_reflns_av_R_equivalents 0.0283
_diffrn_reflns_av_sigmaI/netI 0.0391
_diffrn_reflns_limit_h_max 18
_diffrn_reflns_limit_h_min -17
_diffrn_reflns_limit_k_max 21
_diffrn_reflns_limit_k_min -22
_diffrn_reflns_limit_l_max 18
_diffrn_reflns_limit_l_min -14
_diffrn_reflns_number 18043
_diffrn_reflns_theta_full 26.00
_diffrn_reflns_theta_max 26.00
_diffrn_reflns_theta_min 1.82
_exptl_absorpt_coefficient_mu 0.595
_exptl_absorpt_correction_T_max 0.8704
_exptl_absorpt_correction_T_min 0.8099
_exptl_absorpt_correction_type multi-scan
_exptl_absorpt_process_details SADABS
_exptl_crystal_colour red
_exptl_crystal_density_diffrn 1.723
_exptl_crystal_density_method 'not measured'
_exptl_crystal_description block
_exptl_crystal_F_000 2008
_exptl_crystal_size_max 0.37
_exptl_crystal_size_mid 0.34
_exptl_crystal_size_min 0.24
_refine_diff_density_max 0.739
_refine_diff_density_min -0.697
_refine_diff_density_rms 0.089
_refine_ls_extinction_method none
_refine_ls_goodness_of_fit_ref 1.054
_refine_ls_hydrogen_treatment mixed
_refine_ls_matrix_type full
_refine_ls_number_parameters 611
_refine_ls_number_reflns 7522
_refine_ls_number_restraints 108
_refine_ls_restrained_S_all 1.170
_refine_ls_R_factor_all 0.0639
_refine_ls_R_factor_gt 0.0451
_refine_ls_shift/su_max 0.001
_refine_ls_shift/su_mean 0.000
_refine_ls_structure_factor_coef Fsqd
_refine_ls_weighting_details 'calc w=1/[\s^2^(Fo^2^)+(0.0571P)^2^+6.5074P] where P=(Fo^2^+2Fc^2^)/3'
_refine_ls_weighting_scheme calc
_refine_ls_wR_factor_gt 0.1110
_refine_ls_wR_factor_ref 0.1225
_reflns_number_gt 5832
_reflns_number_total 7522
_reflns_threshold_expression >2sigma(I)
_cod_data_source_file jm1009296_si_003.cif
_cod_data_source_block 1
_cod_depositor_comments
;
The following automatic conversions were performed:

'_symmetry_cell_setting' value 'Monoclinic' changed to 'monoclinic'
according to /home/saulius/struct/CIF-dictionaries/cif_core.dic
dictionary named 'cif_core.dic' version 2.4.2 from 2011-04-26.

Automatic conversion script
Id: cif_fix_values 1715 2011-07-08 13:25:40Z adriana 
;
_cod_original_sg_symbol_H-M P2(1)/c
_cod_database_code 1502669

loop_
_symmetry_equiv_pos_as_xyz
'x, y, z'
'-x, y+1/2, -z+1/2'
'-x, -y, -z'
'x, -y-1/2, z-1/2'

loop_
_atom_site_label
_atom_site_type_symbol
_atom_site_fract_x
_atom_site_fract_y
_atom_site_fract_z
_atom_site_U_iso_or_equiv
_atom_site_adp_type
_atom_site_occupancy
_atom_site_symmetry_multiplicity
_atom_site_calc_flag
_atom_site_refinement_flags
_atom_site_disorder_assembly
_atom_site_disorder_group
Ru1 Ru 0.23805(2) 0.598047(17) 0.24955(2) 0.02456(11) Uani 1 1 d . . .
N2 N 0.3407(2) 0.57926(18) 0.3847(2) 0.0278(7) Uani 1 1 d . . .
N1 N 0.1562(2) 0.54116(17) 0.3081(2) 0.0237(7) Uani 1 1 d . . .
N7 N 0.1847(3) 0.44493(19) 0.5298(2) 0.0287(8) Uani 1 1 d . . .
H3B H 0.2451 0.4459 0.5739 0.034 Uiso 1 1 calc R . .
N4 N 0.2906(2) 0.51115(19) 0.2002(2) 0.0305(8) Uani 1 1 d . . .
N3 N 0.3271(3) 0.6487(2) 0.1934(2) 0.0316(8) Uani 1 1 d . . .
N5 N 0.1218(3) 0.61949(19) 0.1229(2) 0.0284(8) Uani 1 1 d . . .
N6 N 0.1841(3) 0.69205(18) 0.2830(2) 0.0291(8) Uani 1 1 d . . .
C1 C 0.3068(3) 0.5443(2) 0.4442(3) 0.0252(8) Uani 1 1 d . . .
C2 C 0.2052(3) 0.5189(2) 0.3997(3) 0.0239(8) Uani 1 1 d . . .
C3 C 0.3670(3) 0.5385(2) 0.5408(3) 0.0323(9) Uani 1 1 d . . .
H3A H 0.3429 0.5152 0.5825 0.039 Uiso 1 1 calc R . .
C4 C 0.4612(3) 0.5666(3) 0.5754(3) 0.0389(11) Uani 1 1 d . . .
H4A H 0.5016 0.5639 0.6413 0.047 Uiso 1 1 calc R . .
C5 C 0.4963(3) 0.5985(3) 0.5141(3) 0.0396(11) Uani 1 1 d . . .
H5A H 0.5620 0.6162 0.5362 0.047 Uiso 1 1 calc R . .
C6 C 0.4342(3) 0.6041(2) 0.4201(3) 0.0359(10) Uani 1 1 d . . .
H6A H 0.4583 0.6268 0.3780 0.043 Uiso 1 1 calc R . .
C7 C 0.1543(3) 0.4769(2) 0.4417(3) 0.0242(8) Uani 1 1 d . . .
C8 C 0.0518(3) 0.4633(2) 0.3919(3) 0.0255(8) Uani 1 1 d . . .
C9 C 0.0037(3) 0.4900(2) 0.3011(3) 0.0257(8) Uani 1 1 d . . .
H9A H -0.0651 0.4829 0.2671 0.031 Uiso 1 1 calc R . .
C10 C 0.0588(3) 0.5273(2) 0.2615(3) 0.0257(8) Uani 1 1 d . . .
H10A H 0.0267 0.5441 0.1981 0.031 Uiso 1 1 calc R . .
C11 C 0.0202(3) 0.4219(2) 0.4541(3) 0.0272(9) Uani 1 1 d . . .
C12 C 0.1041(3) 0.4109(2) 0.5376(3) 0.0291(9) Uani 1 1 d . . .
C13 C 0.1002(3) 0.3716(2) 0.6142(3) 0.0351(10) Uani 1 1 d . . .
H13A H 0.1570 0.3645 0.6710 0.042 Uiso 1 1 calc R . .
C14 C 0.0100(4) 0.3438(2) 0.6027(3) 0.0385(11) Uani 1 1 d . . .
H14A H 0.0047 0.3162 0.6527 0.046 Uiso 1 1 calc R . .
C15 C -0.0743(4) 0.3548(2) 0.5202(3) 0.0375(10) Uani 1 1 d . . .
H15A H -0.1353 0.3350 0.5159 0.045 Uiso 1 1 calc R . .
C16 C -0.0712(3) 0.3935(2) 0.4450(3) 0.0307(9) Uani 1 1 d . . .
H16A H -0.1288 0.4007 0.3889 0.037 Uiso 1 1 calc R . .
C17 C 0.3470(3) 0.5281(3) 0.1509(3) 0.0328(10) Uani 1 1 d . . .
C18 C 0.3673(3) 0.6058(2) 0.1466(3) 0.0320(9) Uani 1 1 d . . .
C19 C 0.3822(3) 0.4743(3) 0.1094(3) 0.0417(11) Uani 1 1 d . . .
H19A H 0.4200 0.4867 0.0739 0.050 Uiso 1 1 calc R . .
C20 C 0.3624(4) 0.4034(3) 0.1195(4) 0.0490(13) Uani 1 1 d . . .
H20A H 0.3857 0.3664 0.0907 0.059 Uiso 1 1 calc R . .
C21 C 0.3087(4) 0.3865(3) 0.1717(4) 0.0455(12) Uani 1 1 d . . .
H21A H 0.2959 0.3375 0.1812 0.055 Uiso 1 1 calc R . .
C22 C 0.2735(3) 0.4410(2) 0.2104(3) 0.0362(10) Uani 1 1 d . . .
H22A H 0.2355 0.4287 0.2458 0.043 Uiso 1 1 calc R . .
C23 C 0.4241(4) 0.6340(3) 0.1012(3) 0.0438(12) Uani 1 1 d . . .
H23A H 0.4521 0.6031 0.0691 0.053 Uiso 1 1 calc R . .
C24 C 0.4394(4) 0.7069(3) 0.1032(4) 0.0546(14) Uani 1 1 d . . .
H24A H 0.4781 0.7269 0.0724 0.066 Uiso 1 1 calc R . .
C25 C 0.3986(4) 0.7511(3) 0.1500(4) 0.0521(13) Uani 1 1 d . . .
H25A H 0.4084 0.8019 0.1516 0.062 Uiso 1 1 calc R . .
C26 C 0.3430(4) 0.7204(3) 0.1946(3) 0.0402(11) Uani 1 1 d . . .
H26A H 0.3150 0.7509 0.2272 0.048 Uiso 1 1 calc R . .
C27 C 0.0680(3) 0.6797(2) 0.1217(3) 0.0301(9) Uani 1 1 d . . .
C28 C 0.1027(3) 0.7202(2) 0.2118(3) 0.0309(9) Uani 1 1 d . . .
C29 C -0.0123(3) 0.7002(3) 0.0413(3) 0.0412(11) Uani 1 1 d . . .
H29A H -0.0482 0.7428 0.0415 0.049 Uiso 1 1 calc R . .
C30 C -0.0395(4) 0.6581(3) -0.0388(3) 0.0449(12) Uani 1 1 d . . .
H30A H -0.0943 0.6715 -0.0947 0.054 Uiso 1 1 calc R . .
C31 C 0.0131(4) 0.5966(3) -0.0375(3) 0.0415(11) Uani 1 1 d . . .
H31A H -0.0059 0.5666 -0.0920 0.050 Uiso 1 1 calc R . .
C32 C 0.0941(3) 0.5788(2) 0.0441(3) 0.0342(10) Uani 1 1 d . . .
H32A H 0.1310 0.5367 0.0443 0.041 Uiso 1 1 calc R . .
C33 C 0.0585(4) 0.7829(3) 0.2256(3) 0.0408(11) Uani 1 1 d . . .
H33A H 0.0014 0.8017 0.1760 0.049 Uiso 1 1 calc R . .
C34 C 0.0986(4) 0.8177(3) 0.3119(4) 0.0447(12) Uani 1 1 d . . .
H34A H 0.0701 0.8612 0.3220 0.054 Uiso 1 1 calc R . .
C35 C 0.1807(4) 0.7888(2) 0.3839(3) 0.0405(11) Uani 1 1 d . . .
H35A H 0.2090 0.8118 0.4441 0.049 Uiso 1 1 calc R . .
C36 C 0.2202(3) 0.7263(2) 0.3664(3) 0.0341(10) Uani 1 1 d . . .
H36A H 0.2762 0.7063 0.4161 0.041 Uiso 1 1 calc R . .
P1 P 0.33615(10) 0.55560(8) 0.81846(9) 0.0444(3) Uani 1 1 d . . .
F1 F 0.3899(3) 0.4867(2) 0.8738(3) 0.0989(15) Uani 1 1 d . . .
F2 F 0.2534(3) 0.5069(2) 0.7446(3) 0.0873(13) Uani 1 1 d . . .
F3 F 0.2802(3) 0.6256(2) 0.7622(3) 0.0794(11) Uani 1 1 d . . .
F4 F 0.4180(3) 0.6044(2) 0.8911(3) 0.0858(13) Uani 1 1 d . . .
F5 F 0.3986(3) 0.5516(2) 0.7549(2) 0.0773(11) Uani 1 1 d . . .
F6 F 0.2731(2) 0.55969(19) 0.8828(3) 0.0669(9) Uani 1 1 d . . .
P2 P 0.24612(16) 0.25299(11) 0.36536(14) 0.0781(5) Uani 0.50 1 d PD A 1
F7 F 0.3035(7) 0.2119(5) 0.4526(6) 0.153(6) Uani 0.50 1 d PDU A 1
F8 F 0.1836(5) 0.2954(4) 0.4184(5) 0.075(2) Uani 0.50 1 d PDU A 1
F9 F 0.3127(6) 0.3189(5) 0.3832(6) 0.118(4) Uani 0.50 1 d PDU A 1
F10 F 0.2867(7) 0.2169(6) 0.2982(7) 0.130(4) Uani 0.50 1 d PDU A 1
F11 F 0.1682(7) 0.2977(5) 0.2700(6) 0.123(5) Uani 0.50 1 d PDU A 1
F12 F 0.1551(5) 0.1939(3) 0.3356(5) 0.0674(19) Uani 0.50 1 d PDU A 1
P2' P 0.24612(16) 0.25299(11) 0.36536(14) 0.0781(5) Uani 0.50 1 d PD A 2
F7' F 0.3455(7) 0.2418(5) 0.4680(5) 0.112(4) Uani 0.50 1 d PDU A 2
F8' F 0.2360(9) 0.3285(5) 0.4023(7) 0.148(5) Uani 0.50 1 d PDU A 2
F9' F 0.3351(6) 0.2888(5) 0.3360(7) 0.121(4) Uani 0.50 1 d PDU A 2
F10' F 0.2853(7) 0.1759(4) 0.3386(6) 0.101(3) Uani 0.50 1 d PDU A 2
F11' F 0.1760(7) 0.2645(5) 0.2659(5) 0.118(4) Uani 0.50 1 d PDU A 2
F12' F 0.1840(8) 0.2132(7) 0.4046(9) 0.226(8) Uani 0.50 1 d PDU A 2
O1W O 0.1495(3) 0.4530(2) 0.9225(3) 0.0564(10) Uani 1 1 d . . .
H1WA H 0.1561 0.4096 0.9079 0.085 Uiso 1 1 d R . .
H1WB H 0.1958 0.4754 0.9144 0.085 Uiso 1 1 d R . .
C37 C 0.3632(5) 0.3201(4) 0.6537(6) 0.080(2) Uani 1 1 d . . .
H37A H 0.3605 0.3106 0.5899 0.096 Uiso 1 1 calc R . .
H37B H 0.3031 0.3017 0.6586 0.096 Uiso 1 1 calc R . .
H37C H 0.4209 0.2960 0.7007 0.096 Uiso 1 1 calc R . .
O1 O 0.3703(3) 0.3932(2) 0.6703(3) 0.0663(12) Uani 1 1 d . . .
H1 H 0.367(5) 0.3889(5) 0.730(5) 0.080 Uiso 1 1 d R . .
Q1 C 0.255(8) 0.261(4) 0.455(7) 0.92(7) Uiso 1 1 d . . .

loop_
_atom_site_aniso_label
_atom_site_aniso_U_11
_atom_site_aniso_U_22
_atom_site_aniso_U_33
_atom_site_aniso_U_23
_atom_site_aniso_U_13
_atom_site_aniso_U_12
Ru1 0.02650(18) 0.02424(18) 0.02601(18) 0.00049(13) 0.01366(13) -0.00171(13)
N2 0.0263(18) 0.0247(18) 0.0338(19) -0.0017(14) 0.0134(15) -0.0012(13)
N1 0.0277(17) 0.0215(17) 0.0232(17) -0.0002(13) 0.0115(14) 0.0009(13)
N7 0.0286(18) 0.032(2) 0.0243(17) 0.0039(14) 0.0097(14) 0.0001(14)
N4 0.0289(19) 0.035(2) 0.0306(18) -0.0018(15) 0.0148(15) 0.0025(15)
N3 0.0331(19) 0.034(2) 0.0317(19) 0.0030(15) 0.0168(16) 0.0002(15)
N5 0.0333(19) 0.0285(19) 0.0282(18) 0.0026(14) 0.0172(15) -0.0053(14)
N6 0.0337(19) 0.0272(19) 0.0300(18) 0.0003(14) 0.0164(15) -0.0035(14)
C1 0.026(2) 0.022(2) 0.029(2) -0.0033(16) 0.0125(17) 0.0008(15)
C2 0.026(2) 0.022(2) 0.0238(19) -0.0039(15) 0.0106(16) 0.0025(15)
C3 0.031(2) 0.033(2) 0.032(2) 0.0002(18) 0.0109(18) -0.0007(18)
C4 0.032(2) 0.042(3) 0.034(2) -0.008(2) 0.0031(19) 0.000(2)
C5 0.026(2) 0.041(3) 0.047(3) -0.008(2) 0.010(2) -0.007(2)
C6 0.027(2) 0.037(3) 0.044(3) -0.001(2) 0.0154(19) -0.0062(19)
C7 0.028(2) 0.022(2) 0.024(2) -0.0025(15) 0.0129(16) 0.0032(16)
C8 0.028(2) 0.023(2) 0.028(2) -0.0025(16) 0.0135(17) 0.0002(16)
C9 0.025(2) 0.025(2) 0.028(2) -0.0022(16) 0.0104(16) -0.0036(16)
C10 0.027(2) 0.026(2) 0.023(2) 0.0007(16) 0.0087(16) -0.0012(16)
C11 0.035(2) 0.024(2) 0.026(2) -0.0029(16) 0.0158(18) 0.0010(16)
C12 0.036(2) 0.025(2) 0.031(2) -0.0009(17) 0.0177(18) 0.0012(17)
C13 0.043(3) 0.035(2) 0.031(2) 0.0040(19) 0.018(2) 0.003(2)
C14 0.061(3) 0.028(2) 0.039(3) 0.0049(19) 0.033(2) -0.001(2)
C15 0.044(3) 0.035(3) 0.045(3) -0.003(2) 0.029(2) -0.007(2)
C16 0.036(2) 0.023(2) 0.038(2) -0.0020(18) 0.0209(19) -0.0023(17)
C17 0.026(2) 0.042(3) 0.031(2) -0.0001(19) 0.0113(17) 0.0025(18)
C18 0.026(2) 0.044(3) 0.027(2) 0.0018(19) 0.0113(17) 0.0010(18)
C19 0.031(2) 0.056(3) 0.040(3) -0.008(2) 0.017(2) 0.005(2)
C20 0.041(3) 0.048(3) 0.061(3) -0.018(3) 0.023(2) 0.006(2)
C21 0.038(3) 0.034(3) 0.061(3) -0.008(2) 0.016(2) 0.003(2)
C22 0.038(2) 0.030(2) 0.041(3) -0.0026(19) 0.017(2) 0.0013(19)
C23 0.040(3) 0.058(3) 0.037(3) 0.008(2) 0.020(2) 0.005(2)
C24 0.049(3) 0.072(4) 0.052(3) 0.020(3) 0.029(3) -0.007(3)
C25 0.054(3) 0.044(3) 0.064(3) 0.015(3) 0.030(3) -0.007(2)
C26 0.045(3) 0.033(3) 0.048(3) 0.004(2) 0.025(2) -0.005(2)
C27 0.031(2) 0.032(2) 0.033(2) 0.0093(18) 0.0173(18) 0.0003(17)
C28 0.036(2) 0.028(2) 0.036(2) 0.0059(18) 0.0220(19) -0.0011(18)
C29 0.038(3) 0.043(3) 0.045(3) 0.013(2) 0.018(2) 0.002(2)
C30 0.038(3) 0.052(3) 0.037(3) 0.012(2) 0.006(2) -0.008(2)
C31 0.051(3) 0.042(3) 0.030(2) 0.001(2) 0.014(2) -0.019(2)
C32 0.045(3) 0.033(2) 0.030(2) 0.0005(18) 0.021(2) -0.0099(19)
C33 0.049(3) 0.036(3) 0.047(3) 0.012(2) 0.029(2) 0.010(2)
C34 0.070(3) 0.029(3) 0.052(3) 0.004(2) 0.042(3) 0.006(2)
C35 0.060(3) 0.030(3) 0.041(3) -0.004(2) 0.030(2) -0.004(2)
C36 0.042(3) 0.031(2) 0.035(2) 0.0006(19) 0.022(2) -0.0036(19)
P1 0.0379(7) 0.0556(9) 0.0388(7) -0.0010(6) 0.0143(6) 0.0024(6)
F1 0.084(3) 0.099(3) 0.129(4) 0.047(3) 0.057(3) 0.046(2)
F2 0.065(2) 0.088(3) 0.096(3) -0.037(2) 0.018(2) -0.017(2)
F3 0.078(3) 0.072(2) 0.091(3) 0.028(2) 0.037(2) 0.012(2)
F4 0.068(2) 0.136(4) 0.058(2) -0.039(2) 0.0293(18) -0.037(2)
F5 0.067(2) 0.125(3) 0.0510(19) -0.019(2) 0.0342(17) -0.008(2)
F6 0.064(2) 0.071(2) 0.083(2) 0.0096(19) 0.0484(19) 0.0056(17)
P2 0.1006(15) 0.0702(12) 0.0695(12) -0.0028(9) 0.0401(11) -0.0143(11)
F7 0.171(10) 0.118(8) 0.108(7) 0.021(7) -0.011(6) 0.029(8)
F8 0.066(4) 0.062(5) 0.095(5) -0.039(4) 0.030(4) -0.017(4)
F9 0.096(6) 0.153(8) 0.085(6) -0.017(6) 0.015(5) -0.090(6)
F10 0.111(7) 0.179(9) 0.127(7) -0.043(7) 0.076(6) -0.017(7)
F11 0.127(8) 0.116(8) 0.089(7) 0.034(6) 0.002(5) -0.070(6)
F12 0.101(5) 0.051(4) 0.062(4) -0.020(3) 0.045(4) -0.028(3)
P2' 0.1006(15) 0.0702(12) 0.0695(12) -0.0028(9) 0.0401(11) -0.0143(11)
F7' 0.149(8) 0.084(6) 0.105(7) 0.016(5) 0.051(6) 0.009(6)
F8' 0.192(10) 0.124(8) 0.125(7) -0.008(6) 0.059(7) 0.081(7)
F9' 0.113(7) 0.123(8) 0.127(8) 0.002(6) 0.047(6) -0.010(6)
F10' 0.104(6) 0.063(5) 0.123(7) -0.017(5) 0.028(5) 0.000(5)
F11' 0.117(7) 0.097(7) 0.080(6) -0.022(5) -0.026(5) -0.019(6)
F12' 0.213(11) 0.251(13) 0.273(12) 0.046(9) 0.159(10) -0.035(9)
O1W 0.047(2) 0.063(3) 0.058(2) 0.0007(19) 0.0186(18) 0.0003(18)
C37 0.068(4) 0.073(5) 0.103(6) 0.003(4) 0.038(4) 0.006(4)
O1 0.063(3) 0.061(3) 0.061(3) 0.014(2) 0.010(2) 0.011(2)

loop_
_atom_type_symbol
_atom_type_description
_atom_type_scat_dispersion_real
_atom_type_scat_dispersion_imag
_atom_type_scat_source
C C 0.0033 0.0016 'International Tables Vol C Tables 4.2.6.8 and 6.1.1.4'
H H 0.0000 0.0000 'International Tables Vol C Tables 4.2.6.8 and 6.1.1.4'
N N 0.0061 0.0033 'International Tables Vol C Tables 4.2.6.8 and 6.1.1.4'
O O 0.0106 0.0060 'International Tables Vol C Tables 4.2.6.8 and 6.1.1.4'
F F 0.0171 0.0103 'International Tables Vol C Tables 4.2.6.8 and 6.1.1.4'
P P 0.1023 0.0942 'International Tables Vol C Tables 4.2.6.8 and 6.1.1.4'
Ru Ru -1.2594 0.8363 'International Tables Vol C Tables 4.2.6.8 and 6.1.1.4'

loop_
_geom_angle_atom_site_label_1
_geom_angle_atom_site_label_2
_geom_angle_atom_site_label_3
_geom_angle
N4 Ru1 N2 90.24(13)
N4 Ru1 N1 97.59(13)
N2 Ru1 N1 78.39(13)
N4 Ru1 N3 78.86(14)
N2 Ru1 N3 99.27(14)
N1 Ru1 N3 175.80(13)
N4 Ru1 N5 95.64(14)
N2 Ru1 N5 172.09(13)
N1 Ru1 N5 95.55(13)
N3 Ru1 N5 87.08(13)
N4 Ru1 N6 172.47(13)
N2 Ru1 N6 95.43(13)
N1 Ru1 N6 88.41(12)
N3 Ru1 N6 95.30(13)
N5 Ru1 N6 79.20(14)
C6 N2 C1 118.6(4)
C6 N2 Ru1 125.3(3)
C1 N2 Ru1 115.8(3)
C10 N1 C2 120.5(3)
C10 N1 Ru1 123.4(3)
C2 N1 Ru1 116.1(3)
C7 N7 C12 108.6(3)
C7 N7 H3B 125.7
C12 N7 H3B 125.7
C22 N4 C17 118.1(4)
C22 N4 Ru1 126.7(3)
C17 N4 Ru1 115.2(3)
C26 N3 C18 118.3(4)
C26 N3 Ru1 125.5(3)
C18 N3 Ru1 116.1(3)
C32 N5 C27 118.6(4)
C32 N5 Ru1 125.7(3)
C27 N5 Ru1 115.7(3)
C36 N6 C28 118.5(4)
C36 N6 Ru1 126.3(3)
C28 N6 Ru1 115.2(3)
N2 C1 C3 119.9(4)
N2 C1 C2 114.8(3)
C3 C1 C2 125.2(4)
N1 C2 C7 118.6(3)
N1 C2 C1 114.4(3)
C7 C2 C1 127.0(3)
C4 C3 C1 120.0(4)
C4 C3 H3A 120.0
C1 C3 H3A 120.0
C5 C4 C3 119.6(4)
C5 C4 H4A 120.2
C3 C4 H4A 120.2
C4 C5 C6 118.4(4)
C4 C5 H5A 120.8
C6 C5 H5A 120.8
N2 C6 C5 123.4(4)
N2 C6 H6A 118.3
C5 C6 H6A 118.3
N7 C7 C2 131.5(4)
N7 C7 C8 108.5(3)
C2 C7 C8 120.0(3)
C9 C8 C7 119.5(4)
C9 C8 C11 133.4(4)
C7 C8 C11 107.1(3)
C10 C9 C8 117.8(4)
C10 C9 H9A 121.1
C8 C9 H9A 121.1
N1 C10 C9 123.4(4)
N1 C10 H10A 118.3
C9 C10 H10A 118.3
C12 C11 C16 120.3(4)
C12 C11 C8 106.4(4)
C16 C11 C8 133.3(4)
N7 C12 C11 109.4(3)
N7 C12 C13 128.8(4)
C11 C12 C13 121.8(4)
C14 C13 C12 116.5(4)
C14 C13 H13A 121.7
C12 C13 H13A 121.7
C13 C14 C15 122.2(4)
C13 C14 H14A 118.9
C15 C14 H14A 118.9
C16 C15 C14 121.7(4)
C16 C15 H15A 119.2
C14 C15 H15A 119.2
C15 C16 C11 117.4(4)
C15 C16 H16A 121.3
C11 C16 H16A 121.3
N4 C17 C19 120.6(4)
N4 C17 C18 115.3(4)
C19 C17 C18 124.1(4)
N3 C18 C23 121.5(4)
N3 C18 C17 114.2(4)
C23 C18 C17 124.3(4)
C20 C19 C17 120.1(5)
C20 C19 H19A 119.9
C17 C19 H19A 119.9
C19 C20 C21 119.0(4)
C19 C20 H20A 120.5
C21 C20 H20A 120.5
C20 C21 C22 119.5(5)
C20 C21 H21A 120.3
C22 C21 H21A 120.3
N4 C22 C21 122.6(5)
N4 C22 H22A 118.7
C21 C22 H22A 118.7
C24 C23 C18 119.2(5)
C24 C23 H23A 120.4
C18 C23 H23A 120.4
C23 C24 C25 120.0(5)
C23 C24 H24A 120.0
C25 C24 H24A 120.0
C24 C25 C26 118.7(5)
C24 C25 H25A 120.6
C26 C25 H25A 120.6
N3 C26 C25 122.2(5)
N3 C26 H26A 118.9
C25 C26 H26A 118.9
N5 C27 C29 121.6(4)
N5 C27 C28 114.8(4)
C29 C27 C28 123.6(4)
N6 C28 C33 120.9(4)
N6 C28 C27 115.1(4)
C33 C28 C27 124.0(4)
C30 C29 C27 119.1(5)
C30 C29 H29A 120.5
C27 C29 H29A 120.5
C31 C30 C29 119.5(4)
C31 C30 H30A 120.2
C29 C30 H30A 120.2
C30 C31 C32 119.5(4)
C30 C31 H31A 120.3
C32 C31 H31A 120.3
N5 C32 C31 121.7(4)
N5 C32 H32A 119.2
C31 C32 H32A 119.2
C34 C33 C28 119.2(5)
C34 C33 H33A 120.4
C28 C33 H33A 120.4
C33 C34 C35 119.6(4)
C33 C34 H34A 120.2
C35 C34 H34A 120.2
C36 C35 C34 118.4(4)
C36 C35 H35A 120.8
C34 C35 H35A 120.8
N6 C36 C35 123.3(4)
N6 C36 H36A 118.3
C35 C36 H36A 118.3
F1 P1 F4 90.1(3)
F1 P1 F2 90.3(3)
F4 P1 F2 179.6(3)
F1 P1 F5 90.2(2)
F4 P1 F5 89.6(2)
F2 P1 F5 90.3(2)
F1 P1 F3 179.3(2)
F4 P1 F3 90.3(2)
F2 P1 F3 89.3(2)
F5 P1 F3 90.4(2)
F1 P1 F6 89.8(2)
F4 P1 F6 90.4(2)
F2 P1 F6 89.8(2)
F5 P1 F6 180.0(3)
F3 P1 F6 89.6(2)
Q1 P2 F7 49(4)
Q1 P2 F9 86(4)
F7 P2 F9 98.7(5)
Q1 P2 F10 147(4)
F7 P2 F10 98.5(5)
F9 P2 F10 94.3(4)
Q1 P2 F8 44(4)
F7 P2 F8 91.7(5)
F9 P2 F8 88.7(4)
F10 P2 F8 168.8(5)
Q1 P2 F12 95(4)
F7 P2 F12 91.3(4)
F9 P2 F12 167.9(5)
F10 P2 F12 90.9(4)
F8 P2 F12 84.2(3)
Q1 P2 F11 126(4)
F7 P2 F11 172.5(6)
F9 P2 F11 86.1(4)
F10 P2 F11 86.8(4)
F8 P2 F11 82.6(4)
F12 P2 F11 83.3(4)
Q1 F7 P2 60(5)
Q1 F8 P2 54(5)
Q1 F9 P2 43(3)
H1WA O1W H1WB 103.8
O1 C37 H37A 109.5
O1 C37 H37B 109.5
H37A C37 H37B 109.5
O1 C37 H37C 109.5
H37A C37 H37C 109.5
H37B C37 H37C 109.5
C37 O1 H1 94.0
P2 Q1 F7 72(5)
P2 Q1 F7' 78(6)
F7 Q1 F7' 36(3)
P2 Q1 F8' 66(4)
F7 Q1 F8' 129(8)
F7' Q1 F8' 106(7)
P2 Q1 F8 82(5)
F7 Q1 F8 149(9)
F7' Q1 F8 152(9)
F8' Q1 F8 47(3)
P2 Q1 F9 51(3)
F7 Q1 F9 90(6)
F7' Q1 F9 66(4)
F8' Q1 F9 41(3)
F8 Q1 F9 86(5)
P2 Q1 F12' 66(4)
F7 Q1 F12' 79(5)
F7' Q1 F12' 114(6)
F8' Q1 F12' 108(6)
F8 Q1 F12' 75(6)
F9 Q1 F12' 116(6)

loop_
_geom_bond_atom_site_label_1
_geom_bond_atom_site_label_2
_geom_bond_distance
Ru1 N4 2.056(3)
Ru1 N2 2.057(3)
Ru1 N1 2.058(3)
Ru1 N3 2.060(3)
Ru1 N5 2.060(3)
Ru1 N6 2.061(3)
N2 C6 1.348(5)
N2 C1 1.365(5)
N1 C10 1.353(5)
N1 C2 1.365(5)
N7 C7 1.378(5)
N7 C12 1.393(5)
N7 H3B 0.8800
N4 C22 1.344(6)
N4 C17 1.364(5)
N3 C26 1.347(6)
N3 C18 1.355(5)
N5 C32 1.344(5)
N5 C27 1.364(5)
N6 C36 1.336(5)
N6 C28 1.368(5)
C1 C3 1.398(6)
C1 C2 1.458(5)
C2 C7 1.403(5)
C3 C4 1.380(6)
C3 H3A 0.9500
C4 C5 1.374(7)
C4 H4A 0.9500
C5 C6 1.373(6)
C5 H5A 0.9500
C6 H6A 0.9500
C7 C8 1.420(6)
C8 C9 1.381(5)
C8 C11 1.439(5)
C9 C10 1.378(5)
C9 H9A 0.9500
C10 H10A 0.9500
C11 C12 1.401(6)
C11 C16 1.402(6)
C12 C13 1.402(6)
C13 C14 1.371(7)
C13 H13A 0.9500
C14 C15 1.394(7)
C14 H14A 0.9500
C15 C16 1.375(6)
C15 H15A 0.9500
C16 H16A 0.9500
C17 C19 1.389(6)
C17 C18 1.475(6)
C18 C23 1.387(6)
C19 C20 1.367(7)
C19 H19A 0.9500
C20 C21 1.367(7)
C20 H20A 0.9500
C21 C22 1.372(6)
C21 H21A 0.9500
C22 H22A 0.9500
C23 C24 1.366(8)
C23 H23A 0.9500
C24 C25 1.374(8)
C24 H24A 0.9500
C25 C26 1.381(6)
C25 H25A 0.9500
C26 H26A 0.9500
C27 C29 1.384(6)
C27 C28 1.474(6)
C28 C33 1.389(6)
C29 C30 1.375(7)
C29 H29A 0.9500
C30 C31 1.374(7)
C30 H30A 0.9500
C31 C32 1.386(7)
C31 H31A 0.9500
C32 H32A 0.9500
C33 C34 1.379(7)
C33 H33A 0.9500
C34 C35 1.384(7)
C34 H34A 0.9500
C35 C36 1.370(6)
C35 H35A 0.9500
C36 H36A 0.9500
P1 F1 1.564(4)
P1 F4 1.566(4)
P1 F2 1.579(4)
P1 F5 1.586(3)
P1 F3 1.594(4)
P1 F6 1.604(3)
P2 Q1 1.34(10)
P2 F7 1.480(7)
P2 F9 1.523(6)
P2 F10 1.535(7)
P2 F8 1.650(6)
P2 F12 1.650(5)
P2 F11 1.678(7)
F7 Q1 1.17(9)
F8 Q1 1.16(9)
F9 Q1 1.96(10)
F7' Q1 1.32(10)
F8' Q1 1.46(8)
F12' Q1 1.35(9)
O1W H1WA 0.8499
O1W H1WB 0.8500
C37 O1 1.372(8)
C37 H37A 0.9800
C37 H37B 0.9800
C37 H37C 0.9800
O1 H1 0.9372

loop_
_geom_hbond_atom_site_label_D
_geom_hbond_atom_site_label_H
_geom_hbond_atom_site_label_A
_geom_hbond_distance_DH
_geom_hbond_distance_HA
_geom_hbond_distance_DA
_geom_hbond_angle_DHA
O1W H1WB F6 0.85 2.10 2.912(5) 159.7
